data_7012195
loop_
_publ_author_name
'Keira M. Stobie'
'Z\"oe R. Bell'
'Thomas W. Munhoven'
'John P. Maher'
'Jon A. McCleverty'
'Michael D. Ward'
'Eric J. L. McInnes'
'Federico Totti'
'Dante Gatteschi'

_publ_section_title
;
 Mono- and di-nuclear tris(pyrazolyl)borato-oxo-tungsten(V) complexes
 with phenolate ligands: syntheses and structures, and magnetic,
 electrochemical and UV/Vis/NIR spectroscopic properties
;
_journal_issue 1
_journal_name_full 'Dalton Trans.'
_journal_page_first 36
_journal_page_last 45
_journal_paper_doi 10.1039/b208397c
_journal_year 2003
_chemical_formula_sum 'C21 H27 B Cl N6 O2 W'
_chemical_formula_weight 625.60
_space_group_IT_number 2
_symmetry_cell_setting triclinic
_symmetry_space_group_name_Hall '-P 1'
_symmetry_space_group_name_H-M 'P -1'
_atom_sites_solution_hydrogens geom
_atom_sites_solution_primary direct
_atom_sites_solution_secondary difmap
_audit_creation_method SHELXL-97
_cell_angle_alpha 86.39(3)
_cell_angle_beta 76.986(19)
_cell_angle_gamma 66.99(2)
_cell_formula_units_Z 2
_cell_length_a 10.429(4)
_cell_length_b 11.283(4)
_cell_length_c 11.437(5)
_cell_measurement_temperature 173(2)
_cell_volume 1206.4(8)
_computing_structure_refinement 'SHELXL-97 (Sheldrick, 1997)'
_computing_structure_solution 'SHELXS-97 (Sheldrick, 1997)'
_diffrn_ambient_temperature 173(2)
_diffrn_measured_fraction_theta_full 0.999
_diffrn_measured_fraction_theta_max 0.999
_diffrn_measurement_device_type 'Siemens SMART Area Detector'
_diffrn_measurement_method '\w rotation with narrow frames (0.3 degrees)'
_diffrn_radiation_monochromator graphite
_diffrn_radiation_source 'fine-focus sealed tube'
_diffrn_radiation_type MoK\a
_diffrn_radiation_wavelength 0.71073
_diffrn_reflns_av_R_equivalents 0.1370
_diffrn_reflns_av_sigmaI/netI 0.1062
_diffrn_reflns_limit_h_max 11
_diffrn_reflns_limit_h_min -11
_diffrn_reflns_limit_k_max 12
_diffrn_reflns_limit_k_min -12
_diffrn_reflns_limit_l_max 12
_diffrn_reflns_limit_l_min -12
_diffrn_reflns_number 8793
_diffrn_reflns_theta_full 23.00
_diffrn_reflns_theta_max 23.00
_diffrn_reflns_theta_min 1.83
_exptl_absorpt_coefficient_mu 4.928
_exptl_absorpt_correction_T_max 0.60
_exptl_absorpt_correction_T_min 0.09
_exptl_absorpt_correction_type 'Empirical, pseudo-azimuthal scan (SADABS)'
_exptl_crystal_colour green
_exptl_crystal_density_diffrn 1.722
_exptl_crystal_density_method 'not measured'
_exptl_crystal_description block
_exptl_crystal_F_000 614
_exptl_crystal_size_max 0.5
_exptl_crystal_size_mid 0.3
_exptl_crystal_size_min 0.1
_refine_diff_density_max 2.327
_refine_diff_density_min -2.615
_refine_diff_density_rms 0.162
_refine_ls_extinction_method none
_refine_ls_goodness_of_fit_ref 1.102
_refine_ls_hydrogen_treatment mixed
_refine_ls_matrix_type full
_refine_ls_number_parameters 297
_refine_ls_number_reflns 3355
_refine_ls_number_restraints 0
_refine_ls_restrained_S_all 1.102
_refine_ls_R_factor_all 0.0565
_refine_ls_R_factor_gt 0.0488
_refine_ls_shift/su_max 0.002
_refine_ls_shift/su_mean 0.000
_refine_ls_structure_factor_coef Fsqd
_refine_ls_weighting_details 'calc w=1/[\s^2^(Fo^2^)+(0.0638P)^2^+0.0000P] where P=(Fo^2^+2Fc^2^)/3'
_refine_ls_weighting_scheme calc
_refine_ls_wR_factor_gt 0.1251
_refine_ls_wR_factor_ref 0.1316
_reflns_number_gt 2903
_reflns_number_total 3355
_reflns_threshold_expression >2sigma(I)
_cod_data_source_file b208397c.txt
_cod_data_source_block complex1
_cod_original_cell_volume 1206.5(8)
_cod_original_sg_symbol_H-M P-1
_cod_database_code 7012195

loop_
_symmetry_equiv_pos_as_xyz
'x, y, z'
'-x, -y, -z'

loop_
_atom_site_label
_atom_site_type_symbol
_atom_site_fract_x
_atom_site_fract_y
_atom_site_fract_z
_atom_site_U_iso_or_equiv
_atom_site_adp_type
_atom_site_occupancy
_atom_site_symmetry_multiplicity
_atom_site_calc_flag
_atom_site_refinement_flags
_atom_site_disorder_assembly
_atom_site_disorder_group
W1 W 0.20878(4) 0.16401(3) 0.30096(3) 0.0520(2) Uani 1 1 d . . .
O41 O 0.2890(7) 0.0592(6) 0.1527(5) 0.0545(16) Uani 1 1 d . A .
N11 N 0.4857(7) 0.1816(6) 0.3530(6) 0.0426(16) Uani 1 1 d . . .
N12 N 0.4323(8) 0.0956(6) 0.3243(6) 0.0457(17) Uani 1 1 d . A .
N21 N 0.2557(8) 0.3444(6) 0.4693(6) 0.0431(17) Uani 1 1 d . . .
N22 N 0.1645(7) 0.2880(6) 0.4564(5) 0.0386(16) Uani 1 1 d . A .
N31 N 0.3429(7) 0.3768(6) 0.2498(6) 0.0430(17) Uani 1 1 d . . .
N32 N 0.2775(8) 0.3119(7) 0.1995(6) 0.0473(18) Uani 1 1 d . A .
C13 C 0.5384(9) -0.0224(7) 0.3154(7) 0.046(2) Uani 1 1 d . . .
C14 C 0.6581(9) -0.0108(9) 0.3406(8) 0.055(2) Uani 1 1 d . A .
H14A H 0.7453 -0.0776 0.3420 0.066 Uiso 1 1 calc R . .
C15 C 0.6228(9) 0.1177(8) 0.3629(8) 0.050(2) Uani 1 1 d . A .
C16 C 0.5203(10) -0.1383(8) 0.2827(8) 0.058(3) Uani 1 1 d . A .
H16A H 0.4424 -0.1483 0.3396 0.087 Uiso 1 1 calc R . .
H16B H 0.6063 -0.2126 0.2833 0.087 Uiso 1 1 calc R . .
H16C H 0.5005 -0.1294 0.2039 0.087 Uiso 1 1 calc R . .
C17 C 0.7096(10) 0.1851(10) 0.3903(10) 0.070(3) Uani 1 1 d . . .
H17A H 0.6673 0.2268 0.4681 0.105 Uiso 1 1 calc R A .
H17B H 0.7133 0.2484 0.3309 0.105 Uiso 1 1 calc R . .
H17C H 0.8047 0.1238 0.3897 0.105 Uiso 1 1 calc R . .
C23 C 0.0576(8) 0.3182(7) 0.5566(7) 0.041(2) Uani 1 1 d . . .
C24 C 0.0860(9) 0.3942(8) 0.6321(7) 0.046(2) Uani 1 1 d . A .
H24A H 0.0313 0.4281 0.7075 0.055 Uiso 1 1 calc R . .
C25 C 0.2080(9) 0.4092(7) 0.5751(7) 0.047(2) Uani 1 1 d . A .
C26 C -0.0600(10) 0.2742(9) 0.5777(8) 0.054(2) Uani 1 1 d . A .
H26A H -0.1213 0.3153 0.5233 0.081 Uiso 1 1 calc R . .
H26B H -0.1136 0.2958 0.6589 0.081 Uiso 1 1 calc R . .
H26C H -0.0224 0.1825 0.5649 0.081 Uiso 1 1 calc R . .
C27 C 0.2883(11) 0.4764(9) 0.6184(9) 0.061(3) Uani 1 1 d . . .
H27A H 0.3035 0.5374 0.5603 0.091 Uiso 1 1 calc R A .
H27B H 0.3787 0.4141 0.6291 0.091 Uiso 1 1 calc R . .
H27C H 0.2340 0.5206 0.6935 0.091 Uiso 1 1 calc R . .
C33 C 0.2553(11) 0.3729(8) 0.0933(7) 0.054(2) Uani 1 1 d . . .
C34 C 0.3017(10) 0.4746(9) 0.0818(8) 0.059(3) Uani 1 1 d . A .
H34A H 0.2941 0.5336 0.0206 0.071 Uiso 1 1 calc R . .
C35 C 0.3610(10) 0.4703(7) 0.1790(8) 0.048(2) Uani 1 1 d . A .
C36 C 0.1855(14) 0.3286(10) 0.0122(9) 0.075(3) Uani 1 1 d . A .
H36A H 0.2095 0.3562 -0.0680 0.113 Uiso 1 1 calc R . .
H36B H 0.0838 0.3652 0.0409 0.113 Uiso 1 1 calc R . .
H36C H 0.2189 0.2364 0.0121 0.113 Uiso 1 1 calc R . .
C37 C 0.4252(11) 0.5611(9) 0.2099(9) 0.063(3) Uani 1 1 d . . .
H37A H 0.3856 0.5900 0.2922 0.094 Uiso 1 1 calc R A .
H37B H 0.4038 0.6340 0.1589 0.094 Uiso 1 1 calc R . .
H37C H 0.5269 0.5167 0.1981 0.094 Uiso 1 1 calc R . .
C41 C 0.2500(10) -0.0230(8) 0.1005(7) 0.046(2) Uani 1 1 d . . .
C42 C 0.1220(12) -0.0397(11) 0.1440(9) 0.072(3) Uani 1 1 d . A .
H42A H 0.0590 0.0059 0.2125 0.086 Uiso 1 1 calc R . .
C43 C 0.0887(13) -0.1235(10) 0.0854(10) 0.076(3) Uani 1 1 d . . .
H43A H 0.0031 -0.1342 0.1142 0.091 Uiso 1 1 calc R A .
C44 C 0.1839(12) -0.1923(8) -0.0172(8) 0.061(3) Uani 1 1 d . A .
H44A H 0.1601 -0.2462 -0.0587 0.074 Uiso 1 1 calc R . .
C45 C 0.3123(11) -0.1803(9) -0.0567(8) 0.057(2) Uani 1 1 d . . .
H45A H 0.3781 -0.2298 -0.1221 0.068 Uiso 1 1 calc R A .
C46 C 0.3434(10) -0.0946(8) 0.0007(7) 0.050(2) Uani 1 1 d . A .
H46A H 0.4293 -0.0847 -0.0284 0.060 Uiso 1 1 calc R . .
B1 B 0.3892(11) 0.3289(9) 0.3690(9) 0.043(2) Uani 1 1 d . A .
H1A H 0.454(10) 0.369(8) 0.392(7) 0.052 Uiso 1 1 d . . .
Cl1 Cl -0.0004(8) 0.2687(7) 0.2539(7) 0.054(3) Uiso 0.488(13) 1 d P A 1
O1 O 0.1869(18) 0.0445(17) 0.4033(13) 0.056(4) Uiso 0.488(13) 1 d P A 1
Cl1' Cl 0.1608(7) 0.0085(6) 0.4078(5) 0.0596(19) Uiso 0.512(13) 1 d P A 2
O1' O 0.0108(14) 0.2590(13) 0.2773(13) 0.029(4) Uiso 0.512(13) 1 d P A 2

loop_
_atom_site_aniso_label
_atom_site_aniso_U_11
_atom_site_aniso_U_22
_atom_site_aniso_U_33
_atom_site_aniso_U_23
_atom_site_aniso_U_13
_atom_site_aniso_U_12
W1 0.0565(3) 0.0561(3) 0.0475(3) -0.01293(17) 0.00594(18) -0.0334(2)
O41 0.053(4) 0.052(4) 0.054(3) -0.013(3) 0.004(3) -0.022(3)
N11 0.036(4) 0.030(3) 0.058(4) 0.000(3) -0.005(3) -0.012(3)
N12 0.048(4) 0.035(4) 0.049(4) -0.002(3) 0.001(3) -0.018(3)
N21 0.045(4) 0.035(4) 0.053(4) -0.003(3) -0.011(3) -0.018(3)
N22 0.033(4) 0.041(4) 0.043(4) 0.002(3) -0.007(3) -0.016(3)
N31 0.035(4) 0.033(4) 0.051(4) 0.005(3) 0.000(3) -0.008(3)
N32 0.050(4) 0.040(4) 0.048(4) -0.010(3) -0.005(3) -0.016(3)
C13 0.042(5) 0.033(4) 0.056(5) 0.002(4) -0.011(4) -0.006(4)
C14 0.029(5) 0.056(6) 0.072(6) 0.011(4) -0.012(4) -0.007(4)
C15 0.035(5) 0.044(5) 0.067(6) 0.004(4) -0.015(4) -0.011(4)
C16 0.051(6) 0.039(5) 0.068(6) -0.003(4) -0.011(4) -0.002(4)
C17 0.036(5) 0.072(7) 0.107(8) -0.001(6) -0.029(5) -0.019(5)
C23 0.035(4) 0.036(4) 0.044(4) -0.008(3) -0.008(4) -0.003(4)
C24 0.048(5) 0.039(4) 0.041(4) -0.003(4) -0.008(4) -0.007(4)
C25 0.049(5) 0.037(4) 0.050(5) -0.005(4) -0.014(4) -0.008(4)
C26 0.045(5) 0.060(6) 0.049(5) -0.009(4) -0.004(4) -0.013(4)
C27 0.068(7) 0.047(5) 0.070(6) -0.008(4) -0.025(5) -0.018(5)
C33 0.066(6) 0.046(5) 0.041(5) -0.001(4) -0.006(4) -0.015(5)
C34 0.051(6) 0.058(6) 0.048(5) 0.013(4) -0.001(4) -0.007(5)
C35 0.046(5) 0.029(4) 0.060(5) 0.004(4) 0.001(4) -0.014(4)
C36 0.105(9) 0.068(7) 0.057(6) 0.011(5) -0.032(6) -0.031(6)
C37 0.054(6) 0.059(6) 0.075(6) 0.008(5) -0.007(5) -0.027(5)
C41 0.053(6) 0.041(5) 0.041(4) 0.000(4) -0.008(4) -0.016(4)
C42 0.065(7) 0.081(7) 0.069(6) -0.030(5) 0.014(5) -0.039(6)
C43 0.078(8) 0.075(7) 0.085(7) -0.021(6) -0.006(6) -0.043(6)
C44 0.085(8) 0.038(5) 0.061(6) -0.008(4) -0.030(5) -0.015(5)
C45 0.053(6) 0.057(6) 0.049(5) -0.009(4) -0.006(4) -0.011(5)
C46 0.051(5) 0.051(5) 0.039(4) -0.004(4) -0.005(4) -0.011(4)
B1 0.038(5) 0.041(5) 0.055(6) 0.001(4) -0.010(4) -0.018(4)

loop_
_atom_type_symbol
_atom_type_description
_atom_type_scat_dispersion_real
_atom_type_scat_dispersion_imag
_atom_type_scat_source
C C 0.0033 0.0016 'International Tables Vol C Tables 4.2.6.8 and 6.1.1.4'
H H 0.0000 0.0000 'International Tables Vol C Tables 4.2.6.8 and 6.1.1.4'
B B 0.0013 0.0007 'International Tables Vol C Tables 4.2.6.8 and 6.1.1.4'
N N 0.0061 0.0033 'International Tables Vol C Tables 4.2.6.8 and 6.1.1.4'
O O 0.0106 0.0060 'International Tables Vol C Tables 4.2.6.8 and 6.1.1.4'
Cl Cl 0.1484 0.1585 'International Tables Vol C Tables 4.2.6.8 and 6.1.1.4'
W W -0.8490 6.8722 'International Tables Vol C Tables 4.2.6.8 and 6.1.1.4'

loop_
_geom_angle_atom_site_label_1
_geom_angle_atom_site_label_2
_geom_angle_atom_site_label_3
_geom_angle
_geom_angle_site_symmetry_1
_geom_angle_site_symmetry_3
_geom_angle_publ_flag
O1 W1 O41 99.1(5) . . ?
O1 W1 O1' 101.8(7) . . ?
O41 W1 O1' 98.7(4) . . ?
O1 W1 N22 87.7(6) . . ?
O41 W1 N22 166.9(3) . . ?
O1' W1 N22 90.7(4) . . ?
O1 W1 Cl1 106.2(6) . . ?
O41 W1 Cl1 93.6(3) . . ?
O1' W1 Cl1 6.2(5) . . ?
N22 W1 Cl1 95.2(2) . . ?
O1 W1 N12 87.4(6) . . ?
O41 W1 N12 86.0(3) . . ?
O1' W1 N12 168.8(4) . . ?
N22 W1 N12 83.2(2) . . ?
Cl1 W1 N12 166.3(3) . . ?
O1 W1 N32 165.2(6) . . ?
O41 W1 N32 87.0(3) . . ?
O1' W1 N32 90.4(4) . . ?
N22 W1 N32 83.8(2) . . ?
Cl1 W1 N32 86.7(3) . . ?
N12 W1 N32 79.6(3) . . ?
O1 W1 Cl1' 9.9(6) . . ?
O41 W1 Cl1' 93.2(2) . . ?
O1' W1 Cl1' 95.1(4) . . ?
N22 W1 Cl1' 95.0(2) . . ?
Cl1 W1 Cl1' 98.9(3) . . ?
N12 W1 Cl1' 94.8(2) . . ?
N32 W1 Cl1' 174.3(2) . . ?
C41 O41 W1 133.7(6) . . ?
C15 N11 N12 109.7(6) . . ?
C15 N11 B1 130.1(7) . . ?
N12 N11 B1 120.1(7) . . ?
C13 N12 N11 107.0(7) . . ?
C13 N12 W1 132.5(6) . . ?
N11 N12 W1 120.5(5) . . ?
C25 N21 N22 109.6(7) . . ?
C25 N21 B1 129.9(8) . . ?
N22 N21 B1 120.5(6) . . ?
C23 N22 N21 107.7(6) . . ?
C23 N22 W1 130.6(6) . . ?
N21 N22 W1 121.6(5) . . ?
C35 N31 N32 111.1(7) . . ?
C35 N31 B1 130.4(8) . . ?
N32 N31 B1 118.4(7) . . ?
C33 N32 N31 104.5(8) . . ?
C33 N32 W1 133.7(7) . . ?
N31 N32 W1 121.3(5) . . ?
N12 C13 C14 108.6(8) . . ?
N12 C13 C16 122.0(8) . . ?
C14 C13 C16 129.4(7) . . ?
C15 C14 C13 107.2(7) . . ?
N11 C15 C14 107.4(8) . . ?
N11 C15 C17 122.1(7) . . ?
C14 C15 C17 130.4(8) . . ?
N22 C23 C24 107.0(8) . . ?
N22 C23 C26 124.3(7) . . ?
C24 C23 C26 128.7(8) . . ?
C25 C24 C23 107.7(7) . . ?
N21 C25 C24 108.0(8) . . ?
N21 C25 C27 122.5(9) . . ?
C24 C25 C27 129.4(8) . . ?
N32 C33 C34 109.6(8) . . ?
N32 C33 C36 120.1(9) . . ?
C34 C33 C36 130.3(8) . . ?
C35 C34 C33 106.5(8) . . ?
N31 C35 C34 108.1(8) . . ?
N31 C35 C37 124.0(8) . . ?
C34 C35 C37 127.6(8) . . ?
O41 C41 C46 117.9(9) . . ?
O41 C41 C42 123.4(8) . . ?
C46 C41 C42 118.7(9) . . ?
C43 C42 C41 120.2(9) . . ?
C42 C43 C44 119.7(12) . . ?
C45 C44 C43 120.1(10) . . ?
C44 C45 C46 119.7(9) . . ?
C45 C46 C41 121.5(10) . . ?
N31 B1 N21 109.5(7) . . ?
N31 B1 N11 108.3(7) . . ?
N21 B1 N11 107.6(7) . . ?

loop_
_geom_bond_atom_site_label_1
_geom_bond_atom_site_label_2
_geom_bond_distance
_geom_bond_site_symmetry_2
_geom_bond_publ_flag
W1 O1 1.779(18) . ?
W1 O41 1.954(6) . ?
W1 O1' 1.992(14) . ?
W1 N22 2.183(6) . ?
W1 Cl1 2.209(8) . ?
W1 N12 2.225(7) . ?
W1 N32 2.227(8) . ?
W1 Cl1' 2.228(8) . ?
O41 C41 1.362(11) . ?
N11 C15 1.354(10) . ?
N11 N12 1.380(10) . ?
N11 B1 1.568(11) . ?
N12 C13 1.350(10) . ?
N21 C25 1.343(10) . ?
N21 N22 1.371(10) . ?
N21 B1 1.549(13) . ?
N22 C23 1.360(10) . ?
N31 C35 1.335(11) . ?
N31 N32 1.398(10) . ?
N31 B1 1.544(12) . ?
N32 C33 1.379(10) . ?
C13 C14 1.397(13) . ?
C13 C16 1.473(13) . ?
C14 C15 1.375(12) . ?
C15 C17 1.481(14) . ?
C23 C24 1.405(12) . ?
C23 C26 1.463(13) . ?
C24 C25 1.361(13) . ?
C25 C27 1.500(14) . ?
C33 C34 1.398(15) . ?
C33 C36 1.512(15) . ?
C34 C35 1.378(13) . ?
C35 C37 1.521(14) . ?
C41 C46 1.380(11) . ?
C41 C42 1.397(14) . ?
C42 C43 1.380(15) . ?
C43 C44 1.398(15) . ?
C44 C45 1.370(15) . ?
C45 C46 1.375(14) . ?
